data_7103128
loop_
_publ_author_name
'Gabutti, Sandro'
'Knutzen, Marco'
'Neuburger, Markus'
'Schull, Guillaume'
'Berndt, Richard'
'Mayor, Marcel'

_publ_section_title
;
 A rigid sublimable naphthalenediimide cyclophane as model compound for
 UHV STM experiments.
;
_journal_issue 20
_journal_name_full 'Chemical communications (Cambridge, England)'
_journal_page_first 2370
_journal_page_last 2372
_journal_paper_doi 10.1039/b719796a
_journal_year 2008
_chemical_formula_moiety 'C52 H40 N4 O8, C8 H10, 0.6(C9 H12), 0.4(C8 H10)'
_chemical_formula_sum 'C68.6 H61.2 N4 O8'
_chemical_formula_weight 1069.66
_space_group_IT_number 14
_symmetry_cell_setting monoclinic
_symmetry_space_group_name_Hall '-P 2ybc'
_symmetry_space_group_name_H-M 'P 1 21/c 1'
_atom_sites_solution_hydrogens geom
_atom_sites_solution_primary direct
_audit_creation_date 07-04-11
_audit_creation_method CRYSTALS_ver_12.84
_cell_angle_alpha 90
_cell_angle_beta 92.6081(6)
_cell_angle_gamma 90
_cell_formula_units_Z 4
_cell_length_a 17.7349(2)
_cell_length_b 16.9022(2)
_cell_length_c 19.1495(2)
_cell_measurement_reflns_used 27057
_cell_measurement_temperature 173
_cell_measurement_theta_max 28
_cell_measurement_theta_min 3
_cell_volume 5734.29(11)
_computing_cell_refinement 'DENZO/SCALEPACK (Otwinowski & Minor, 1997)'
_computing_data_collection 'COLLECT (Nonius, 1997-2001).'
_computing_data_reduction 'DENZO/SCALEPACK (Otwinowski & Minor, 1997)'
_computing_molecular_graphics 'CAMERON (Watkin et al., 1996)'
_computing_publication_material 'CRYSTALS (Betteridge et al., 2003)'
_computing_structure_refinement 'CRYSTALS (Betteridge et al., 2003)'
_computing_structure_solution 'SIR92 (Altomare et al., 1994)'
_diffrn_ambient_temperature 173
_diffrn_measured_fraction_theta_full 0.998
_diffrn_measured_fraction_theta_max 0.998
_diffrn_measurement_device_type 'Nonius KappaCCD'
_diffrn_measurement_method '\f & \w scans'
_diffrn_radiation_monochromator graphite
_diffrn_radiation_type 'Mo K\a'
_diffrn_radiation_wavelength 0.71073
_diffrn_reflns_av_R_equivalents 0.033
_diffrn_reflns_limit_h_max 23
_diffrn_reflns_limit_h_min -23
_diffrn_reflns_limit_k_max 22
_diffrn_reflns_limit_k_min -22
_diffrn_reflns_limit_l_max 25
_diffrn_reflns_limit_l_min -24
_diffrn_reflns_number 50388
_diffrn_reflns_theta_full 27.858
_diffrn_reflns_theta_max 27.858
_diffrn_reflns_theta_min 3.062
_diffrn_standards_number 0
_exptl_absorpt_coefficient_mu 0.081
_exptl_absorpt_correction_T_max 0.97
_exptl_absorpt_correction_T_min 0.97
_exptl_absorpt_correction_type multi-scan
_exptl_absorpt_process_details 'DENZO/SCALEPACK (Otwinowski & Minor, 1997)'
_exptl_crystal_colour colorless
_exptl_crystal_density_diffrn 1.239
_exptl_crystal_description block
_exptl_crystal_F_000 2259.200
_exptl_crystal_size_max 0.44
_exptl_crystal_size_mid 0.34
_exptl_crystal_size_min 0.32
_refine_diff_density_max 1.12
_refine_diff_density_min -0.46
_refine_ls_extinction_method None
_refine_ls_goodness_of_fit_ref 1.0531
_refine_ls_hydrogen_treatment noref
_refine_ls_matrix_type full
_refine_ls_number_parameters 802
_refine_ls_number_reflns 9239
_refine_ls_number_restraints 186
_refine_ls_R_factor_all 0.1040
_refine_ls_R_factor_gt 0.0839
_refine_ls_shift/su_max 0.001133
_refine_ls_structure_factor_coef F
_refine_ls_weighting_details
;
Method, part 1, Chebychev polynomial, (Watkin, 1994, Prince, 1982)
[weight] = 1.0/[A~0~*T~0~(x)+A~1~*T~1~(x) ... +A~n-1~]*T~n-1~(x)]
where A~i~ are the Chebychev coefficients listed below and x= Fcalc/Fmax
Method = Robust Weighting (Prince, 1982)
W = [weight] * [1-(deltaF/6*sigmaF)^2^]^2^
A~i~ are:
1.24 -0.530 0.389 -0.723
;
_refine_ls_weighting_scheme calc
_refine_ls_wR_factor_all 0.0867
_refine_ls_wR_factor_gt 0.0794
_refine_ls_wR_factor_ref 0.0794
_reflns_limit_h_max 23
_reflns_limit_h_min -23
_reflns_limit_k_max 22
_reflns_limit_k_min 0
_reflns_limit_l_max 25
_reflns_limit_l_min 0
_reflns_number_gt 9239
_reflns_number_total 13631
_reflns_threshold_expression I>3.0\s(I)
_cod_data_source_file b719796a.txt
_cod_data_source_block sg21_2
_cod_depositor_comments
;
The following automatic conversions were performed:
'_symmetry_cell_setting' value 'Monoclinic' changed to 'monoclinic'
according to '/home/saulius/struct/CIF-dictionaries/cif_core.dic'
dictionary named 'cif_core.dic' version 2.4.1 from 2010-06-29.

Automatic conversion script
Id: cif_fix_enum 1527 2010-12-29 10:47:43Z saulius 
;
_cod_original_sg_symbol_H-M 'P 21/c'
_cod_original_formula_sum 'C68.60 H61.20 N4 O8'
_cod_database_code 7103128

loop_
_symmetry_equiv_pos_as_xyz
x,y,z
-x,-y,-z
-x,y+1/2,-z+1/2
x,-y+1/2,z+1/2

loop_
_atom_site_label
_atom_site_type_symbol
_atom_site_fract_x
_atom_site_fract_y
_atom_site_fract_z
_atom_site_U_iso_or_equiv
_atom_site_occupancy
_atom_site_adp_type
_atom_site_refinement_flags_posn
_atom_site_refinement_flags_adp
_atom_site_refinement_flags_occupancy
_atom_site_disorder_assembly
_atom_site_disorder_group
_atom_site_attached_hydrogens
O1 O 0.15614(10) 0.71703(11) 0.58311(10) 0.0427 1.0000 Uani . . . . . .
O2 O -0.00918(10) 0.42724(12) 0.36121(10) 0.0448 1.0000 Uani . . . . . .
O3 O 0.21894(12) 0.37862(13) 0.27179(10) 0.0510 1.0000 Uani . . . . . .
O4 O 0.38766(10) 0.65050(13) 0.50947(10) 0.0473 1.0000 Uani . . . . . .
O5 O 0.32849(11) 0.23602(13) 0.37679(9) 0.0481 1.0000 Uani . . . . . .
O6 O 0.49750(9) 0.50348(11) 0.61783(9) 0.0392 1.0000 Uani . . . . . .
O7 O 0.34009(11) 0.41881(11) 0.78276(9) 0.0408 1.0000 Uani . . . . . .
O8 O 0.19404(10) 0.12778(11) 0.54954(10) 0.0409 1.0000 Uani . . . . . .
N1 N 0.27215(11) 0.68213(11) 0.54783(10) 0.0306 1.0000 Uani . . . . . .
N2 N 0.10578(11) 0.39816(12) 0.32079(10) 0.0333 1.0000 Uani . . . . . .
N3 N 0.26143(11) 0.18124(12) 0.46338(10) 0.0317 1.0000 Uani . . . . . .
N4 N 0.41860(10) 0.46068(12) 0.70004(9) 0.0303 1.0000 Uani . . . . . .
C1 C 0.21724(15) 0.66998(17) 0.84374(14) 0.0460 1.0000 Uani D U . . . .
C2 C 0.2587(3) 0.6710(4) 0.9156(2) 0.1021 1.0000 Uani D U . . . .
C3 C 0.1780(3) 0.7486(3) 0.8396(3) 0.0941 1.0000 Uani D U . . . .
C4 C 0.1627(3) 0.6026(3) 0.8420(3) 0.0996 1.0000 Uani D U . . . .
C5 C 0.27397(13) 0.65889(14) 0.78597(12) 0.0339 1.0000 Uani . . . . . .
C6 C 0.26708(13) 0.70199(14) 0.72373(12) 0.0342 1.0000 Uani . . . . . .
C7 C 0.31772(13) 0.69095(14) 0.67088(12) 0.0322 1.0000 Uani . . . . . .
C8 C 0.37580(13) 0.63669(14) 0.67986(12) 0.0328 1.0000 Uani . . . . . .
C9 C 0.38235(12) 0.59157(14) 0.74078(12) 0.0314 1.0000 Uani . . . . . .
C10 C 0.33148(13) 0.60336(14) 0.79286(12) 0.0331 1.0000 Uani . . . . . .
C11 C 0.30723(14) 0.73520(14) 0.60225(12) 0.0351 1.0000 Uani . . . . . .
C12 C 0.19326(13) 0.67661(13) 0.54560(11) 0.0310 1.0000 Uani . . . . . .
C13 C 0.15836(12) 0.61899(13) 0.49522(11) 0.0280 1.0000 Uani . . . . . .
C14 C 0.08169(13) 0.60863(14) 0.49187(12) 0.0316 1.0000 Uani . . . . . .
C15 C 0.04830(12) 0.55283(14) 0.44599(12) 0.0320 1.0000 Uani . . . . . .
C16 C 0.09199(12) 0.50730(13) 0.40385(11) 0.0291 1.0000 Uani . . . . . .
C17 C 0.05731(13) 0.44259(14) 0.36119(12) 0.0330 1.0000 Uani . . . . . .
C18 C 0.18266(14) 0.41418(15) 0.31364(12) 0.0359 1.0000 Uani . . . . . .
C19 C 0.21738(13) 0.47420(14) 0.36174(11) 0.0318 1.0000 Uani . . . . . .
C20 C 0.29456(14) 0.48406(16) 0.36556(13) 0.0384 1.0000 Uani . . . . . .
C21 C 0.32823(13) 0.53880(16) 0.41262(13) 0.0365 1.0000 Uani . . . . . .
C22 C 0.28382(12) 0.58385(13) 0.45467(11) 0.0304 1.0000 Uani . . . . . .
C23 C 0.32004(13) 0.64068(14) 0.50519(12) 0.0329 1.0000 Uani . . . . . .
C24 C 0.20467(12) 0.57466(13) 0.45167(11) 0.0272 1.0000 Uani . . . . . .
C25 C 0.17100(12) 0.51857(13) 0.40508(10) 0.0273 1.0000 Uani . . . . . .
C26 C 0.07204(14) 0.33135(15) 0.28042(12) 0.0365 1.0000 Uani . . . . . .
C27 C 0.07645(13) 0.25376(14) 0.32081(11) 0.0325 1.0000 Uani . . . . . .
C28 C 0.01197(13) 0.20705(14) 0.32612(12) 0.0337 1.0000 Uani . . . . . .
C29 C 0.01519(13) 0.13260(14) 0.35788(12) 0.0333 1.0000 Uani . . . . . .
C30 C 0.08551(13) 0.10822(14) 0.38756(12) 0.0334 1.0000 Uani . . . . . .
C31 C 0.14980(13) 0.15425(14) 0.38339(11) 0.0320 1.0000 Uani . . . . . .
C32 C 0.14503(13) 0.22706(14) 0.34940(12) 0.0323 1.0000 Uani . . . . . .
C33 C -0.05408(14) 0.07893(15) 0.36303(14) 0.0392 1.0000 Uani . . . . . .
C34 C -0.08056(19) 0.0802(2) 0.43803(18) 0.0588 1.0000 Uani . . . . . .
C35 C -0.11955(17) 0.1062(2) 0.3145(2) 0.0589 1.0000 Uani . . . . . .
C36 C -0.03437(17) -0.00625(17) 0.3437(2) 0.0558 1.0000 Uani . . . . . .
C37 C 0.22546(13) 0.12472(14) 0.41313(13) 0.0353 1.0000 Uani . . . . . .
C38 C 0.23947(12) 0.17700(14) 0.53268(11) 0.0306 1.0000 Uani . . . . . .
C39 C 0.27388(12) 0.23517(13) 0.58245(11) 0.0285 1.0000 Uani . . . . . .
C40 C 0.25273(13) 0.23651(15) 0.65071(12) 0.0337 1.0000 Uani . . . . . .
C41 C 0.28267(14) 0.29308(16) 0.69737(11) 0.0360 1.0000 Uani . . . . . .
C42 C 0.33489(12) 0.34731(14) 0.67613(11) 0.0298 1.0000 Uani . . . . . .
C43 C 0.36354(13) 0.40969(14) 0.72468(11) 0.0314 1.0000 Uani . . . . . .
C44 C 0.44811(12) 0.45797(14) 0.63414(11) 0.0297 1.0000 Uani . . . . . .
C45 C 0.41505(12) 0.39813(13) 0.58467(11) 0.0281 1.0000 Uani . . . . . .
C46 C 0.43806(13) 0.39546(14) 0.51675(12) 0.0330 1.0000 Uani . . . . . .
C47 C 0.40524(13) 0.34181(15) 0.46918(11) 0.0344 1.0000 Uani . . . . . .
C48 C 0.35064(12) 0.28921(14) 0.48985(11) 0.0301 1.0000 Uani . . . . . .
C49 C 0.31431(13) 0.23425(15) 0.43827(12) 0.0346 1.0000 Uani . . . . . .
C50 C 0.32798(11) 0.28930(13) 0.55952(11) 0.0262 1.0000 Uani . . . . . .
C51 C 0.35967(11) 0.34540(13) 0.60705(11) 0.0272 1.0000 Uani . . . . . .
C52 C 0.44129(13) 0.52731(15) 0.74703(12) 0.0342 1.0000 Uani . . . . . .
C53 C 0.15080(16) 0.42335(18) 0.62780(15) 0.0466 1.0000 Uani . . . . . .
C54 C 0.10293(19) 0.3833(2) 0.66729(17) 0.0560 1.0000 Uani . . . . . .
C55 C 0.06470(18) 0.32014(19) 0.64125(15) 0.0511 1.0000 Uani . . . . . .
C56 C 0.07104(14) 0.29276(15) 0.57530(14) 0.0406 1.0000 Uani . . . . . .
C57 C 0.11882(17) 0.3327(2) 0.53095(14) 0.0521 1.0000 Uani . . . . . .
C58 C 0.16147(16) 0.40162(18) 0.55983(16) 0.0480 1.0000 Uani . . . . . .
C59 C 0.1926(2) 0.4968(2) 0.6562(2) 0.0685 1.0000 Uani . . . . . .
C60 C 0.0283(2) 0.2221(2) 0.5450(2) 0.0668 1.0000 Uani . . . . . .
C61 C 0.4634(4) 0.6987(4) 0.2652(4) 0.0856 0.6000 Uani D U . . . .
C62 C 0.4552(4) 0.7304(4) 0.3303(4) 0.0889 0.6000 Uani D U . . . .
C63 C 0.4978(4) 0.7923(4) 0.3587(4) 0.0890 0.6000 Uani D U . . . .
C64 C 0.5523(4) 0.8243(4) 0.3170(4) 0.0911 0.6000 Uani D U . . . .
C65 C 0.5641(4) 0.7952(5) 0.2497(4) 0.0972 0.6000 Uani D U . . . .
C66 C 0.5182(4) 0.7324(4) 0.2255(5) 0.0952 0.6000 Uani D U . . . .
C67 C 0.4185(5) 0.6349(5) 0.2363(6) 0.0962 0.6000 Uani D U . . . .
C68 C 0.4860(5) 0.8215(5) 0.4275(5) 0.1100 0.6000 Uani D U . . . .
C69 C 0.5326(6) 0.8762(7) 0.4668(7) 0.1339 0.6000 Uani D U . . . .
C71 C 0.4262(7) 0.6427(6) 0.2204(6) 0.1012 0.4000 Uani D U . . . .
C72 C 0.3692(6) 0.5892(6) 0.1998(6) 0.1063 0.4000 Uani D U . . . .
C73 C 0.3707(7) 0.5536(6) 0.1340(6) 0.1177 0.4000 Uani D U . . . .
C74 C 0.4291(7) 0.5710(6) 0.0904(6) 0.1224 0.4000 Uani D U . . . .
C75 C 0.4848(7) 0.6239(7) 0.1110(7) 0.1289 0.4000 Uani D U . . . .
C76 C 0.4829(6) 0.6603(6) 0.1752(6) 0.1130 0.4000 Uani D U . . . .
C77 C 0.4255(8) 0.6798(7) 0.2889(6) 0.0935 0.4000 Uani D U . . . .
C78 C 0.3104(8) 0.5000(7) 0.1131(9) 0.1362 0.4000 Uani D U . . . .
H21 H 0.2867 0.6218 0.9228 0.1232 1.0000 Uiso . . . . . .
H22 H 0.2927 0.7159 0.9172 0.1232 1.0000 Uiso . . . . . .
H23 H 0.2218 0.6771 0.9520 0.1232 1.0000 Uiso . . . . . .
H31 H 0.1489 0.7531 0.7952 0.1152 1.0000 Uiso . . . . . .
H32 H 0.2154 0.7900 0.8422 0.1152 1.0000 Uiso . . . . . .
H33 H 0.1440 0.7531 0.8773 0.1152 1.0000 Uiso . . . . . .
H41 H 0.1340 0.6077 0.7977 0.1223 1.0000 Uiso . . . . . .
H42 H 0.1285 0.6061 0.8795 0.1223 1.0000 Uiso . . . . . .
H43 H 0.1903 0.5532 0.8440 0.1223 1.0000 Uiso . . . . . .
H61 H 0.2272 0.7381 0.7171 0.0411 1.0000 Uiso . . . . . .
H81 H 0.4117 0.6305 0.6444 0.0395 1.0000 Uiso . . . . . .
H101 H 0.3373 0.5737 0.8347 0.0399 1.0000 Uiso . . . . . .
H111 H 0.2752 0.7795 0.6069 0.0422 1.0000 Uiso . . . . . .
H112 H 0.3560 0.7518 0.5867 0.0422 1.0000 Uiso . . . . . .
H141 H 0.0517 0.6389 0.5219 0.0381 1.0000 Uiso . . . . . .
H151 H -0.0042 0.5467 0.4443 0.0385 1.0000 Uiso . . . . . .
H201 H 0.3248 0.4530 0.3366 0.0465 1.0000 Uiso . . . . . .
H211 H 0.3807 0.5455 0.4154 0.0441 1.0000 Uiso . . . . . .
H261 H 0.0195 0.3427 0.2678 0.0436 1.0000 Uiso . . . . . .
H262 H 0.0999 0.3267 0.2381 0.0436 1.0000 Uiso . . . . . .
H281 H -0.0343 0.2255 0.3074 0.0406 1.0000 Uiso . . . . . .
H301 H 0.0887 0.0591 0.4117 0.0402 1.0000 Uiso . . . . . .
H321 H 0.1883 0.2573 0.3450 0.0390 1.0000 Uiso . . . . . .
H341 H -0.1222 0.0440 0.4428 0.0710 1.0000 Uiso . . . . . .
H342 H -0.0956 0.1329 0.4500 0.0710 1.0000 Uiso . . . . . .
H343 H -0.0396 0.0639 0.4702 0.0710 1.0000 Uiso . . . . . .
H351 H -0.1616 0.0700 0.3194 0.0703 1.0000 Uiso . . . . . .
H352 H -0.1338 0.1595 0.3258 0.0703 1.0000 Uiso . . . . . .
H353 H -0.1028 0.1043 0.2675 0.0703 1.0000 Uiso . . . . . .
H361 H -0.0783 -0.0374 0.3478 0.0670 1.0000 Uiso . . . . . .
H362 H 0.0044 -0.0260 0.3763 0.0670 1.0000 Uiso . . . . . .
H363 H -0.0180 -0.0077 0.2968 0.0670 1.0000 Uiso . . . . . .
H371 H 0.2186 0.0745 0.4370 0.0423 1.0000 Uiso . . . . . .
H372 H 0.2596 0.1175 0.3760 0.0423 1.0000 Uiso . . . . . .
H401 H 0.2185 0.1990 0.6657 0.0406 1.0000 Uiso . . . . . .
H411 H 0.2679 0.2931 0.7439 0.0434 1.0000 Uiso . . . . . .
H461 H 0.4758 0.4291 0.5025 0.0400 1.0000 Uiso . . . . . .
H471 H 0.4194 0.3435 0.4230 0.0418 1.0000 Uiso . . . . . .
H521 H 0.4459 0.5083 0.7942 0.0410 1.0000 Uiso . . . . . .
H522 H 0.4897 0.5469 0.7331 0.0410 1.0000 Uiso . . . . . .
H541 H 0.0957 0.3999 0.7154 0.0673 1.0000 Uiso . . . . . .
H551 H 0.0312 0.2927 0.6705 0.0614 1.0000 Uiso . . . . . .
H571 H 0.1231 0.3150 0.4852 0.0631 1.0000 Uiso . . . . . .
H581 H 0.1942 0.4295 0.5328 0.0579 1.0000 Uiso . . . . . .
H591 H 0.2326 0.5123 0.6262 0.0819 1.0000 Uiso . . . . . .
H592 H 0.2136 0.4833 0.7021 0.0819 1.0000 Uiso . . . . . .
H593 H 0.1590 0.5403 0.6602 0.0819 1.0000 Uiso . . . . . .
H601 H 0.0407 0.2139 0.4962 0.0805 1.0000 Uiso . . . . . .
H602 H 0.0413 0.1742 0.5708 0.0805 1.0000 Uiso . . . . . .
H603 H -0.0260 0.2301 0.5467 0.0805 1.0000 Uiso . . . . . .
H621 H 0.4180 0.7082 0.3581 0.1062 0.6000 Uiso . . . . . .
H641 H 0.5816 0.8665 0.3356 0.1094 0.6000 Uiso . . . . . .
H651 H 0.6015 0.8171 0.2221 0.1170 0.6000 Uiso . . . . . .
H661 H 0.5234 0.7119 0.1806 0.1138 0.6000 Uiso . . . . . .
H671 H 0.4332 0.6285 0.1882 0.1141 0.6000 Uiso . . . . . .
H672 H 0.3664 0.6488 0.2381 0.1141 0.6000 Uiso . . . . . .
H673 H 0.4301 0.5880 0.2627 0.1141 0.6000 Uiso . . . . . .
H681 H 0.4366 0.8458 0.4253 0.1323 0.6000 Uiso . . . . . .
H682 H 0.4854 0.7747 0.4568 0.1323 0.6000 Uiso . . . . . .
H691 H 0.5132 0.8827 0.5139 0.1611 0.6000 Uiso . . . . . .
H692 H 0.5331 0.9268 0.4433 0.1611 0.6000 Uiso . . . . . .
H693 H 0.5836 0.8544 0.4717 0.1611 0.6000 Uiso . . . . . .
H721 H 0.3308 0.5772 0.2287 0.1267 0.4000 Uiso . . . . . .
H741 H 0.4313 0.5469 0.0467 0.1467 0.4000 Uiso . . . . . .
H751 H 0.5241 0.6352 0.0808 0.1539 0.4000 Uiso . . . . . .
H761 H 0.5189 0.6970 0.1884 0.1346 0.4000 Uiso . . . . . .
H771 H 0.4734 0.7054 0.2984 0.1111 0.4000 Uiso . . . . . .
H772 H 0.3859 0.7178 0.2894 0.1111 0.4000 Uiso . . . . . .
H773 H 0.4181 0.6409 0.3238 0.1111 0.4000 Uiso . . . . . .
H781 H 0.3297 0.4673 0.0752 0.1616 0.4000 Uiso . . . . . .
H782 H 0.2677 0.5293 0.0958 0.1616 0.4000 Uiso . . . . . .
H783 H 0.2987 0.4672 0.1515 0.1616 0.4000 Uiso . . . . . .

loop_
_atom_site_aniso_label
_atom_site_aniso_U_11
_atom_site_aniso_U_22
_atom_site_aniso_U_33
_atom_site_aniso_U_23
_atom_site_aniso_U_13
_atom_site_aniso_U_12
O1 0.0383(9) 0.0419(10) 0.0482(10) -0.0162(8) 0.0044(7) 0.0070(7)
O2 0.0348(9) 0.0496(11) 0.0498(10) -0.0102(8) 0.0000(7) -0.0050(8)
O3 0.0539(11) 0.0536(11) 0.0470(10) -0.0200(9) 0.0185(9) -0.0067(9)
O4 0.0295(8) 0.0628(12) 0.0498(10) -0.0130(9) 0.0035(7) -0.0057(8)
O5 0.0506(11) 0.0625(12) 0.0319(9) -0.0099(8) 0.0104(8) -0.0137(9)
O6 0.0306(8) 0.0434(10) 0.0444(9) -0.0067(7) 0.0104(7) -0.0065(7)
O7 0.0500(10) 0.0450(10) 0.0281(8) -0.0013(7) 0.0090(7) -0.0031(8)
O8 0.0389(9) 0.0396(9) 0.0443(9) 0.0021(7) 0.0031(7) -0.0095(8)
N1 0.0303(9) 0.0312(9) 0.0302(9) -0.0011(7) 0.0012(7) 0.0000(7)
N2 0.0388(10) 0.0311(10) 0.0298(9) -0.0035(7) -0.0001(8) -0.0016(8)
N3 0.0276(9) 0.0334(10) 0.0340(9) -0.0014(7) -0.0003(7) 0.0003(7)
N4 0.0266(9) 0.0344(10) 0.0299(9) -0.0022(7) 0.0014(7) 0.0013(7)
C1 0.0440(13) 0.0495(15) 0.0458(13) -0.0069(11) 0.0180(11) 0.0018(11)
C2 0.088(3) 0.167(5) 0.053(2) -0.021(3) 0.0154(19) 0.026(3)
C3 0.123(3) 0.071(2) 0.094(3) -0.001(2) 0.064(3) 0.027(2)
C4 0.094(3) 0.095(3) 0.115(3) -0.040(3) 0.063(3) -0.037(3)
C5 0.0302(10) 0.0357(12) 0.0360(11) -0.0082(9) 0.0051(9) -0.0038(9)
C6 0.0315(11) 0.0324(11) 0.0386(12) -0.0072(9) 0.0005(9) -0.0007(9)
C7 0.0310(10) 0.0321(11) 0.0332(10) -0.0045(9) -0.0009(8) -0.0044(9)
C8 0.0286(10) 0.0368(12) 0.0331(11) -0.0052(9) 0.0019(8) -0.0023(9)
C9 0.0276(10) 0.0347(11) 0.0319(10) -0.0067(9) -0.0007(8) -0.0014(9)
C10 0.0335(11) 0.0344(11) 0.0314(10) -0.0050(9) 0.0010(8) -0.0035(9)
C11 0.0370(11) 0.0323(11) 0.0358(11) -0.0028(9) -0.0010(9) -0.0033(9)
C12 0.0330(11) 0.0295(11) 0.0305(10) -0.0012(8) 0.0011(8) 0.0017(9)
C13 0.0295(10) 0.0275(10) 0.0270(9) -0.0002(8) 0.0019(8) 0.0041(8)
C14 0.0299(10) 0.0328(11) 0.0323(10) -0.0004(9) 0.0045(8) 0.0056(9)
C15 0.0251(10) 0.0365(11) 0.0344(11) 0.0013(9) 0.0009(8) 0.0036(9)
C16 0.0290(10) 0.0305(10) 0.0276(9) 0.0024(8) -0.0004(8) 0.0030(8)
C17 0.0343(11) 0.0341(11) 0.0304(10) 0.0013(9) 0.0002(8) 0.0001(9)
C18 0.0416(12) 0.0347(12) 0.0319(11) -0.0037(9) 0.0071(9) -0.0010(10)
C19 0.0353(11) 0.0306(11) 0.0299(10) -0.0018(8) 0.0063(8) 0.0014(9)
C20 0.0346(11) 0.0438(13) 0.0376(12) -0.0068(10) 0.0110(9) 0.0049(10)
C21 0.0271(10) 0.0448(13) 0.0382(12) -0.0029(10) 0.0068(9) 0.0018(9)
C22 0.0283(10) 0.0322(11) 0.0310(10) 0.0018(8) 0.0034(8) 0.0009(8)
C23 0.0309(11) 0.0362(12) 0.0318(10) -0.0004(9) 0.0042(8) -0.0003(9)
C24 0.0270(10) 0.0292(10) 0.0257(9) 0.0014(8) 0.0036(7) 0.0024(8)
C25 0.0293(10) 0.0272(10) 0.0258(9) 0.0021(8) 0.0036(8) 0.0017(8)
C26 0.0443(13) 0.0326(11) 0.0319(11) -0.0040(9) -0.0046(9) -0.0035(10)
C27 0.0391(11) 0.0307(11) 0.0277(10) -0.0060(8) 0.0012(8) 0.0009(9)
C28 0.0348(11) 0.0328(11) 0.0333(11) -0.0050(9) -0.0017(9) 0.0028(9)
C29 0.0313(11) 0.0337(11) 0.0347(11) -0.0072(9) 0.0009(8) 0.0015(9)
C30 0.0335(11) 0.0325(11) 0.0340(11) -0.0026(9) 0.0012(9) 0.0015(9)
C31 0.0318(11) 0.0355(12) 0.0288(10) -0.0066(8) 0.0009(8) 0.0027(9)
C32 0.0333(11) 0.0333(11) 0.0305(10) -0.0063(8) 0.0015(8) -0.0028(9)
C33 0.0330(11) 0.0331(12) 0.0512(14) -0.0020(10) -0.0002(10) 0.0005(10)
C34 0.0519(17) 0.0646(19) 0.0609(18) -0.0039(15) 0.0149(14) -0.0149(15)
C35 0.0386(14) 0.0542(17) 0.082(2) 0.0071(16) -0.0144(14) -0.0051(13)
C36 0.0404(14) 0.0358(14) 0.091(2) -0.0128(14) -0.0044(14) -0.0031(11)
C37 0.0331(11) 0.0334(12) 0.0391(12) -0.0068(9) -0.0008(9) 0.0026(9)
C38 0.0243(10) 0.0328(11) 0.0342(11) 0.0037(9) -0.0020(8) 0.0028(8)
C39 0.0243(9) 0.0310(10) 0.0300(10) 0.0052(8) 0.0008(8) 0.0026(8)
C40 0.0302(10) 0.0399(12) 0.0310(10) 0.0080(9) 0.0033(8) -0.0051(9)
C41 0.0379(12) 0.0441(13) 0.0264(10) 0.0046(9) 0.0051(9) -0.0039(10)
C42 0.0273(10) 0.0362(11) 0.0261(10) 0.0041(8) 0.0029(8) 0.0023(8)
C43 0.0306(10) 0.0362(11) 0.0274(10) 0.0037(8) 0.0021(8) 0.0021(9)
C44 0.0229(9) 0.0335(11) 0.0329(10) 0.0001(9) 0.0038(8) 0.0023(8)
C45 0.0229(9) 0.0311(11) 0.0304(10) 0.0010(8) 0.0032(8) 0.0016(8)
C46 0.0293(10) 0.0353(11) 0.0352(11) 0.0011(9) 0.0103(9) -0.0030(9)
C47 0.0318(11) 0.0433(13) 0.0290(10) 0.0005(9) 0.0108(8) -0.0005(9)
C48 0.0275(10) 0.0330(11) 0.0300(10) 0.0008(8) 0.0040(8) 0.0041(8)
C49 0.0311(10) 0.0406(13) 0.0326(11) -0.0019(9) 0.0045(8) 0.0005(10)
C50 0.0206(9) 0.0307(10) 0.0274(9) 0.0025(8) 0.0017(7) 0.0038(8)
C51 0.0220(9) 0.0326(11) 0.0271(9) 0.0031(8) 0.0025(7) 0.0034(8)
C52 0.0293(10) 0.0404(12) 0.0323(11) -0.0057(9) -0.0024(8) 0.0016(9)
C53 0.0420(14) 0.0488(15) 0.0477(14) -0.0035(12) -0.0126(11) 0.0125(12)
C54 0.0550(17) 0.0645(19) 0.0481(15) 0.0046(14) -0.0038(13) 0.0083(15)
C55 0.0525(16) 0.0581(17) 0.0426(14) 0.0066(13) 0.0026(12) 0.0148(14)
C56 0.0329(11) 0.0373(12) 0.0511(14) 0.0029(11) -0.0026(10) 0.0070(10)
C57 0.0482(15) 0.0694(19) 0.0391(13) 0.0079(13) 0.0042(11) 0.0266(14)
C58 0.0423(14) 0.0489(16) 0.0530(15) 0.0176(12) 0.0052(12) 0.0112(12)
C59 0.0618(19) 0.058(2) 0.084(2) -0.0077(17) -0.0196(17) 0.0020(16)
C60 0.0538(18) 0.0514(18) 0.094(3) -0.0069(17) -0.0056(17) 0.0015(15)
C61 0.075(4) 0.069(4) 0.110(4) 0.011(3) -0.021(3) 0.020(3)
C62 0.078(4) 0.076(4) 0.111(4) 0.011(3) -0.016(4) 0.028(3)
C63 0.071(3) 0.080(4) 0.114(4) 0.021(3) -0.012(3) 0.025(3)
C64 0.064(3) 0.084(4) 0.124(4) 0.035(4) -0.009(3) 0.024(3)
C65 0.073(4) 0.094(4) 0.123(5) 0.025(4) -0.005(4) 0.030(3)
C66 0.072(4) 0.086(4) 0.126(5) 0.034(4) -0.009(3) 0.032(3)
C67 0.085(5) 0.069(4) 0.131(7) 0.008(5) -0.036(5) 0.016(4)
C68 0.104(5) 0.101(5) 0.123(5) 0.014(4) -0.017(4) 0.039(4)
C69 0.107(6) 0.116(7) 0.177(8) 0.014(6) -0.008(6) 0.020(5)
C71 0.107(6) 0.080(6) 0.114(6) 0.024(5) -0.024(5) 0.054(5)
C72 0.115(6) 0.077(5) 0.124(6) 0.023(5) -0.019(6) 0.048(5)
C73 0.125(6) 0.082(6) 0.143(7) 0.008(5) -0.032(5) 0.042(5)
C74 0.149(7) 0.097(6) 0.120(7) 0.015(6) -0.014(6) 0.075(5)
C75 0.135(7) 0.119(7) 0.131(7) 0.030(6) -0.020(6) 0.071(6)
C76 0.104(6) 0.105(6) 0.127(7) 0.034(5) -0.017(5) 0.072(5)
C77 0.091(7) 0.074(6) 0.114(7) 0.025(6) -0.016(6) 0.041(6)
C78 0.122(8) 0.107(8) 0.176(10) -0.011(8) -0.035(8) 0.035(6)

loop_
_atom_type_symbol
_atom_type_scat_dispersion_real
_atom_type_scat_dispersion_imag
_atom_type_scat_Cromer_Mann_a1
_atom_type_scat_Cromer_Mann_b1
_atom_type_scat_Cromer_Mann_a2
_atom_type_scat_Cromer_Mann_b2
_atom_type_scat_Cromer_Mann_a3
_atom_type_scat_Cromer_Mann_b3
_atom_type_scat_Cromer_Mann_a4
_atom_type_scat_Cromer_Mann_b4
_atom_type_scat_Cromer_Mann_c
_atom_type_scat_source
C 0.0033 0.0016 2.3100 20.8439 1.0200 10.2075 1.5886 0.5687 0.8650 51.6512 0.2156 'International Tables Vol C 4.2.6.8 and 6.1.1.4'
H 0.0000 0.0000 0.4930 10.5109 0.3229 26.1257 0.1402 3.1424 0.0408 57.7998 0.0030 'International Tables Vol C 4.2.6.8 and 6.1.1.4'
N 0.0061 0.0033 12.2126 0.0057 3.1322 9.8933 2.0125 28.9975 1.1663 0.5826 -11.5290 'International Tables Vol C 4.2.6.8 and 6.1.1.4'
O 0.0106 0.0060 3.0485 13.2771 2.2868 5.7011 1.5463 0.3239 0.8670 32.9089 0.2508 'International Tables Vol C 4.2.6.8 and 6.1.1.4'

loop_
_geom_angle_atom_site_label_1
_geom_angle_site_symmetry_1
_geom_angle_atom_site_label_2
_geom_angle_site_symmetry_2
_geom_angle_atom_site_label_3
_geom_angle_site_symmetry_3
_geom_angle
_geom_angle_publ_flag
C11 . N1 . C12 . 116.49(18) yes
C11 . N1 . C23 . 117.80(18) yes
C12 . N1 . C23 . 125.67(19) yes
C17 . N2 . C18 . 125.03(19) yes
C17 . N2 . C26 . 117.00(19) yes
C18 . N2 . C26 . 117.92(19) yes
C37 . N3 . C38 . 116.91(19) yes
C37 . N3 . C49 . 117.78(19) yes
C38 . N3 . C49 . 125.31(19) yes
C43 . N4 . C44 . 125.68(19) yes
C43 . N4 . C52 . 115.87(18) yes
C44 . N4 . C52 . 118.19(18) yes
C2 . C1 . C3 . 103.9(4) yes
C2 . C1 . C4 . 108.2(4) yes
C3 . C1 . C4 . 112.1(4) yes
C2 . C1 . C5 . 110.2(3) yes
C3 . C1 . C5 . 112.7(3) yes
C4 . C1 . C5 . 109.6(2) yes
C1 . C2 . H21 . 109.9 no
C1 . C2 . H22 . 108.1 no
H21 . C2 . H22 . 110.4 no
C1 . C2 . H23 . 109.4 no
H21 . C2 . H23 . 109.9 no
H22 . C2 . H23 . 109.2 no
C1 . C3 . H31 . 109.9 no
C1 . C3 . H32 . 109.0 no
H31 . C3 . H32 . 108.9 no
C1 . C3 . H33 . 109.5 no
H31 . C3 . H33 . 108.7 no
H32 . C3 . H33 . 110.8 no
C1 . C4 . H41 . 105.4 no
C1 . C4 . H42 . 111.5 no
H41 . C4 . H42 . 108.8 no
C1 . C4 . H43 . 109.3 no
H41 . C4 . H43 . 110.6 no
H42 . C4 . H43 . 111.1 no
C1 . C5 . C6 . 121.0(2) yes
C1 . C5 . C10 . 121.0(2) yes
C6 . C5 . C10 . 118.0(2) yes
C5 . C6 . C7 . 121.0(2) yes
C5 . C6 . H61 . 119.4 no
C7 . C6 . H61 . 119.6 no
C6 . C7 . C8 . 119.9(2) yes
C6 . C7 . C11 . 120.3(2) yes
C8 . C7 . C11 . 119.7(2) yes
C7 . C8 . C9 . 120.0(2) yes
C7 . C8 . H81 . 120.0 no
C9 . C8 . H81 . 120.1 no
C8 . C9 . C10 . 119.3(2) yes
C8 . C9 . C52 . 119.4(2) yes
C10 . C9 . C52 . 121.1(2) yes
C9 . C10 . C5 . 121.8(2) yes
C9 . C10 . H101 . 118.8 no
C5 . C10 . H101 . 119.3 no
C7 . C11 . N1 . 109.89(19) yes
C7 . C11 . H111 . 111.0 no
N1 . C11 . H111 . 108.0 no
C7 . C11 . H112 . 109.5 no
N1 . C11 . H112 . 108.0 no
H111 . C11 . H112 . 110.3 no
N1 . C12 . O1 . 121.0(2) yes
N1 . C12 . C13 . 116.69(18) yes
O1 . C12 . C13 . 122.3(2) yes
C12 . C13 . C14 . 119.83(19) yes
C12 . C13 . C24 . 119.67(19) yes
C14 . C13 . C24 . 120.5(2) yes
C13 . C14 . C15 . 120.37(19) yes
C13 . C14 . H141 . 119.0 no
C15 . C14 . H141 . 120.6 no
C14 . C15 . C16 . 120.7(2) yes
C14 . C15 . H151 . 119.2 no
C16 . C15 . H151 . 120.1 no
C15 . C16 . C17 . 120.3(2) yes
C15 . C16 . C25 . 119.9(2) yes
C17 . C16 . C25 . 119.66(19) yes
C16 . C17 . N2 . 116.78(19) yes
C16 . C17 . O2 . 122.6(2) yes
N2 . C17 . O2 . 120.6(2) yes
N2 . C18 . O3 . 121.1(2) yes
N2 . C18 . C19 . 116.66(19) yes
O3 . C18 . C19 . 122.2(2) yes
C18 . C19 . C20 . 119.9(2) yes
C18 . C19 . C25 . 119.5(2) yes
C20 . C19 . C25 . 120.6(2) yes
C19 . C20 . C21 . 120.4(2) yes
C19 . C20 . H201 . 119.3 no
C21 . C20 . H201 . 120.3 no
C20 . C21 . C22 . 120.0(2) yes
C20 . C21 . H211 . 120.5 no
C22 . C21 . H211 . 119.5 no
C21 . C22 . C23 . 119.6(2) yes
C21 . C22 . C24 . 120.6(2) yes
C23 . C22 . C24 . 119.79(19) yes
C22 . C23 . N1 . 116.67(19) yes
C22 . C23 . O4 . 122.0(2) yes
N1 . C23 . O4 . 121.3(2) yes
C13 . C24 . C22 . 121.5(2) yes
C13 . C24 . C25 . 119.19(19) yes
C22 . C24 . C25 . 119.34(19) yes
C24 . C25 . C16 . 119.37(19) yes
C24 . C25 . C19 . 119.10(19) yes
C16 . C25 . C19 . 121.5(2) yes
N2 . C26 . C27 . 112.45(18) yes
N2 . C26 . H261 . 109.8 no
C27 . C26 . H261 . 108.9 no
N2 . C26 . H262 . 106.8 no
C27 . C26 . H262 . 109.7 no
H261 . C26 . H262 . 109.1 no
C26 . C27 . C28 . 120.0(2) yes
C26 . C27 . C32 . 120.3(2) yes
C28 . C27 . C32 . 119.6(2) yes
C27 . C28 . C29 . 121.5(2) yes
C27 . C28 . H281 . 119.4 no
C29 . C28 . H281 . 119.1 no
C28 . C29 . C30 . 117.2(2) yes
C28 . C29 . C33 . 122.9(2) yes
C30 . C29 . C33 . 119.9(2) yes
C29 . C30 . C31 . 121.9(2) yes
C29 . C30 . H301 . 118.9 no
C31 . C30 . H301 . 119.2 no
C30 . C31 . C32 . 119.4(2) yes
C30 . C31 . C37 . 120.6(2) yes
C32 . C31 . C37 . 120.0(2) yes
C31 . C32 . C27 . 120.4(2) yes
C31 . C32 . H321 . 119.7 no
C27 . C32 . H321 . 119.9 no
C29 . C33 . C34 . 109.4(2) yes
C29 . C33 . C35 . 111.8(2) yes
C34 . C33 . C35 . 108.0(3) yes
C29 . C33 . C36 . 110.4(2) yes
C34 . C33 . C36 . 108.8(3) yes
C35 . C33 . C36 . 108.3(2) yes
C33 . C34 . H341 . 110.4 no
C33 . C34 . H342 . 109.7 no
H341 . C34 . H342 . 110.1 no
C33 . C34 . H343 . 109.7 no
H341 . C34 . H343 . 108.2 no
H342 . C34 . H343 . 108.6 no
C33 . C35 . H351 . 108.5 no
C33 . C35 . H352 . 110.3 no
H351 . C35 . H352 . 110.8 no
C33 . C35 . H353 . 107.5 no
H351 . C35 . H353 . 109.9 no
H352 . C35 . H353 . 109.7 no
C33 . C36 . H361 . 107.8 no
C33 . C36 . H362 . 109.5 no
H361 . C36 . H362 . 108.6 no
C33 . C36 . H363 . 109.5 no
H361 . C36 . H363 . 110.4 no
H362 . C36 . H363 . 111.1 no
C31 . C37 . N3 . 112.28(19) yes
C31 . C37 . H371 . 109.6 no
N3 . C37 . H371 . 108.5 no
C31 . C37 . H372 . 109.9 no
N3 . C37 . H372 . 107.2 no
H371 . C37 . H372 . 109.3 no
N3 . C38 . O8 . 120.3(2) yes
N3 . C38 . C39 . 116.81(19) yes
O8 . C38 . C39 . 122.9(2) yes
C38 . C39 . C40 . 120.0(2) yes
C38 . C39 . C50 . 119.76(19) yes
C40 . C39 . C50 . 120.2(2) yes
C39 . C40 . C41 . 120.4(2) yes
C39 . C40 . H401 . 119.4 no
C41 . C40 . H401 . 120.2 no
C40 . C41 . C42 . 120.5(2) yes
C40 . C41 . H411 . 119.5 no
C42 . C41 . H411 . 120.0 no
C41 . C42 . C43 . 120.30(19) yes
C41 . C42 . C51 . 120.2(2) yes
C43 . C42 . C51 . 119.46(19) yes
C42 . C43 . N4 . 116.83(18) yes
C42 . C43 . O7 . 122.9(2) yes
N4 . C43 . O7 . 120.2(2) yes
N4 . C44 . O6 . 121.2(2) yes
N4 . C44 . C45 . 116.56(18) yes
O6 . C44 . C45 . 122.24(19) yes
C44 . C45 . C46 . 119.80(19) yes
C44 . C45 . C51 . 119.79(19) yes
C46 . C45 . C51 . 120.4(2) yes
C45 . C46 . C47 . 120.3(2) yes
C45 . C46 . H461 . 120.3 no
C47 . C46 . H461 . 119.5 no
C46 . C47 . C48 . 120.5(2) yes
C46 . C47 . H471 . 118.6 no
C48 . C47 . H471 . 120.9 no
C47 . C48 . C49 . 120.0(2) yes
C47 . C48 . C50 . 120.2(2) yes
C49 . C48 . C50 . 119.8(2) yes
C48 . C49 . N3 . 116.78(19) yes
C48 . C49 . O5 . 121.8(2) yes
N3 . C49 . O5 . 121.4(2) yes
C48 . C50 . C39 . 121.4(2) yes
C48 . C50 . C51 . 119.19(19) yes
C39 . C50 . C51 . 119.41(19) yes
C50 . C51 . C42 . 119.12(19) yes
C50 . C51 . C45 . 119.44(19) yes
C42 . C51 . C45 . 121.4(2) yes
C9 . C52 . N4 . 109.28(17) yes
C9 . C52 . H521 . 110.2 no
N4 . C52 . H521 . 109.0 no
C9 . C52 . H522 . 110.6 no
N4 . C52 . H522 . 108.1 no
H521 . C52 . H522 . 109.6 no
C54 . C53 . C58 . 121.1(3) yes
C54 . C53 . C59 . 121.0(3) yes
C58 . C53 . C59 . 117.9(3) yes
C53 . C54 . C55 . 120.7(3) yes
C53 . C54 . H541 . 119.9 no
C55 . C54 . H541 . 119.4 no
C54 . C55 . C56 . 123.6(3) yes
C54 . C55 . H551 . 119.0 no
C56 . C55 . H551 . 117.4 no
C55 . C56 . C57 . 118.6(3) yes
C55 . C56 . C60 . 124.4(3) yes
C57 . C56 . C60 . 117.0(3) yes
C56 . C57 . C58 . 117.7(3) yes
C56 . C57 . H571 . 119.5 no
C58 . C57 . H571 . 122.8 no
C57 . C58 . C53 . 118.3(3) yes
C57 . C58 . H581 . 121.0 no
C53 . C58 . H581 . 120.8 no
C53 . C59 . H591 . 111.2 no
C53 . C59 . H592 . 107.0 no
H591 . C59 . H592 . 109.9 no
C53 . C59 . H593 . 111.1 no
H591 . C59 . H593 . 108.5 no
H592 . C59 . H593 . 109.1 no
C56 . C60 . H601 . 110.2 no
C56 . C60 . H602 . 111.2 no
H601 . C60 . H602 . 108.0 no
C56 . C60 . H603 . 110.8 no
H601 . C60 . H603 . 108.5 no
H602 . C60 . H603 . 108.1 no
C62 . C61 . C66 . 116.5(8) yes
C62 . C61 . C67 . 124.4(9) yes
C66 . C61 . C67 . 119.1(9) yes
C61 . C62 . C63 . 124.9(8) yes
C61 . C62 . H621 . 117.6 no
C63 . C62 . H621 . 117.5 no
C62 . C63 . C64 . 116.6(8) yes
C62 . C63 . C68 . 121.4(8) yes
C64 . C63 . C68 . 121.9(8) yes
C63 . C64 . C65 . 121.8(8) yes
C63 . C64 . H641 . 117.6 no
C65 . C64 . H641 . 120.6 no
C64 . C65 . C66 . 117.3(8) yes
C64 . C65 . H651 . 121.0 no
C66 . C65 . H651 . 121.7 no
C65 . C66 . C61 . 122.8(8) yes
C65 . C66 . H661 . 120.1 no
C61 . C66 . H661 . 117.1 no
C61 . C67 . H671 . 106.3 no
C61 . C67 . H672 . 108.8 no
H671 . C67 . H672 . 111.3 no
C61 . C67 . H673 . 108.4 no
H671 . C67 . H673 . 110.2 no
H672 . C67 . H673 . 111.6 no
C63 . C68 . C69 . 127.0(10) yes
C63 . C68 . H681 . 105.9 no
C69 . C68 . H681 . 104.5 no
C63 . C68 . H682 . 105.0 no
C69 . C68 . H682 . 104.1 no
H681 . C68 . H682 . 109.6 no
C68 . C69 . H691 . 109.6 no
C68 . C69 . H692 . 110.2 no
H691 . C69 . H692 . 109.8 no
C68 . C69 . H693 . 108.4 no
H691 . C69 . H693 . 108.3 no
H692 . C69 . H693 . 110.6 no
C72 . C71 . C76 . 119.8(10) yes
C72 . C71 . C77 . 119.8(10) yes
C76 . C71 . C77 . 120.4(10) yes
C71 . C72 . C73 . 119.3(9) yes
C71 . C72 . H721 . 121.2 no
C73 . C72 . H721 . 119.5 no
C72 . C73 . C74 . 119.6(9) yes
C72 . C73 . C78 . 118.4(11) yes
C74 . C73 . C78 . 122.0(11) yes
C73 . C74 . C75 . 120.7(10) yes
C73 . C74 . H741 . 120.6 no
C75 . C74 . H741 . 118.7 no
C74 . C75 . C76 . 119.9(11) yes
C74 . C75 . H751 . 119.7 no
C76 . C75 . H751 . 120.4 no
C71 . C76 . C75 . 120.7(10) yes
C71 . C76 . H761 . 119.2 no
C75 . C76 . H761 . 120.1 no
C71 . C77 . H771 . 108.8 no
C71 . C77 . H772 . 109.7 no
H771 . C77 . H772 . 109.9 no
C71 . C77 . H773 . 110.0 no
H771 . C77 . H773 . 109.1 no
H772 . C77 . H773 . 109.4 no
C73 . C78 . H781 . 106.1 no
C73 . C78 . H782 . 109.7 no
H781 . C78 . H782 . 109.5 no
C73 . C78 . H783 . 109.7 no
H781 . C78 . H783 . 109.7 no
H782 . C78 . H783 . 112.0 no

loop_
_geom_bond_atom_site_label_1
_geom_bond_site_symmetry_1
_geom_bond_atom_site_label_2
_geom_bond_site_symmetry_2
_geom_bond_distance
_geom_bond_publ_flag
O1 . C12 . 1.208(3) yes
O2 . C17 . 1.207(3) yes
O3 . C18 . 1.210(3) yes
O4 . C23 . 1.210(3) yes
O5 . C49 . 1.215(3) yes
O6 . C44 . 1.217(3) yes
O7 . C43 . 1.215(3) yes
O8 . C38 . 1.212(3) yes
N1 . C11 . 1.490(3) yes
N1 . C12 . 1.401(3) yes
N1 . C23 . 1.394(3) yes
N2 . C17 . 1.401(3) yes
N2 . C18 . 1.403(3) yes
N2 . C26 . 1.479(3) yes
N3 . C37 . 1.480(3) yes
N3 . C38 . 1.402(3) yes
N3 . C49 . 1.398(3) yes
N4 . C43 . 1.400(3) yes
N4 . C44 . 1.389(3) yes
N4 . C52 . 1.486(3) yes
C1 . C2 . 1.529(5) yes
C1 . C3 . 1.500(5) yes
C1 . C4 . 1.493(5) yes
C1 . C5 . 1.540(3) yes
C2 . H21 . 0.975 no
C2 . H22 . 0.970 no
C2 . H23 . 0.984 no
C3 . H31 . 0.978 no
C3 . H32 . 0.963 no
C3 . H33 . 0.965 no
C4 . H41 . 0.974 no
C4 . H42 . 0.962 no
C4 . H43 . 0.968 no
C5 . C6 . 1.397(3) yes
C5 . C10 . 1.388(3) yes
C6 . C7 . 1.396(3) yes
C6 . H61 . 0.938 no
C7 . C8 . 1.384(3) yes
C7 . C11 . 1.516(3) yes
C8 . C9 . 1.394(3) yes
C8 . H81 . 0.957 no
C9 . C10 . 1.389(3) yes
C9 . C52 . 1.508(3) yes
C10 . H101 . 0.947 no
C11 . H111 . 0.946 no
C11 . H112 . 0.969 no
C12 . C13 . 1.486(3) yes
C13 . C14 . 1.370(3) yes
C13 . C24 . 1.412(3) yes
C14 . C15 . 1.402(3) yes
C14 . H141 . 0.949 no
C15 . C16 . 1.379(3) yes
C15 . H151 . 0.936 no
C16 . C17 . 1.482(3) yes
C16 . C25 . 1.413(3) yes
C18 . C19 . 1.485(3) yes
C19 . C20 . 1.377(3) yes
C19 . C25 . 1.411(3) yes
C20 . C21 . 1.406(4) yes
C20 . H201 . 0.947 no
C21 . C22 . 1.381(3) yes
C21 . H211 . 0.937 no
C22 . C23 . 1.488(3) yes
C22 . C24 . 1.411(3) yes
C24 . C25 . 1.415(3) yes
C26 . C27 . 1.523(3) yes
C26 . H261 . 0.971 no
C26 . H262 . 0.972 no
C27 . C28 . 1.397(3) yes
C27 . C32 . 1.386(3) yes
C28 . C29 . 1.398(3) yes
C28 . H281 . 0.934 no
C29 . C30 . 1.408(3) yes
C29 . C33 . 1.534(3) yes
C30 . C31 . 1.386(3) yes
C30 . H301 . 0.951 no
C31 . C32 . 1.393(3) yes
C31 . C37 . 1.518(3) yes
C32 . H321 . 0.930 no
C33 . C34 . 1.531(4) yes
C33 . C35 . 1.525(4) yes
C33 . C36 . 1.531(4) yes
C34 . H341 . 0.967 no
C34 . H342 . 0.961 no
C34 . H343 . 0.971 no
C35 . H351 . 0.973 no
C35 . H352 . 0.962 no
C35 . H353 . 0.962 no
C36 . H361 . 0.946 no
C36 . H362 . 0.967 no
C36 . H363 . 0.957 no
C37 . H371 . 0.975 no
C37 . H372 . 0.962 no
C38 . C39 . 1.481(3) yes
C39 . C40 . 1.376(3) yes
C39 . C50 . 1.410(3) yes
C40 . C41 . 1.397(3) yes
C40 . H401 . 0.932 no
C41 . C42 . 1.377(3) yes
C41 . H411 . 0.939 no
C42 . C43 . 1.480(3) yes
C42 . C51 . 1.413(3) yes
C44 . C45 . 1.488(3) yes
C45 . C46 . 1.382(3) yes
C45 . C51 . 1.407(3) yes
C46 . C47 . 1.394(3) yes
C46 . H461 . 0.929 no
C47 . C48 . 1.385(3) yes
C47 . H471 . 0.930 no
C48 . C49 . 1.482(3) yes
C48 . C50 . 1.411(3) yes
C50 . C51 . 1.413(3) yes
C52 . H521 . 0.959 no
C52 . H522 . 0.970 no
C53 . C54 . 1.345(5) yes
C53 . C58 . 1.374(4) yes
C53 . C59 . 1.533(5) yes
C54 . C55 . 1.348(5) yes
C54 . H541 . 0.977 no
C55 . C56 . 1.355(4) yes
C55 . H551 . 0.955 no
C56 . C57 . 1.400(4) yes
C56 . C60 . 1.516(4) yes
C57 . C58 . 1.483(5) yes
C57 . H571 . 0.932 no
C58 . H581 . 0.924 no
C59 . H591 . 0.971 no
C59 . H592 . 0.966 no
C59 . H593 . 0.951 no
C60 . H601 . 0.980 no
C60 . H602 . 0.970 no
C60 . H603 . 0.974 no
C61 . C62 . 1.370(8) yes
C61 . C66 . 1.383(8) yes
C61 . C67 . 1.436(8) yes
C62 . C63 . 1.388(8) yes
C62 . H621 . 0.943 no
C63 . C64 . 1.392(8) yes
C63 . C68 . 1.430(8) yes
C64 . C65 . 1.404(8) yes
C64 . H641 . 0.942 no
C65 . C66 . 1.404(8) yes
C65 . H651 . 0.942 no
C66 . H661 . 0.936 no
C67 . H671 . 0.974 no
C67 . H672 . 0.956 no
C67 . H673 . 0.959 no
C68 . C69 . 1.431(9) yes
C68 . H681 . 0.967 no
C68 . H682 . 0.970 no
C69 . H691 . 0.987 no
C69 . H692 . 0.966 no
C69 . H693 . 0.977 no
C71 . C72 . 1.399(9) yes
C71 . C76 . 1.389(9) yes
C71 . C77 . 1.454(9) yes
C72 . C73 . 1.399(9) yes
C72 . H721 . 0.920 no
C73 . C74 . 1.391(9) yes
C73 . C78 . 1.444(9) yes
C74 . C75 . 1.377(9) yes
C74 . H741 . 0.933 no
C75 . C76 . 1.377(9) yes
C75 . H751 . 0.944 no
C76 . H761 . 0.918 no
C77 . H771 . 0.962 no
C77 . H772 . 0.952 no
C77 . H773 . 0.952 no
C78 . H781 . 0.987 no
C78 . H782 . 0.951 no
C78 . H783 . 0.951 no
